data_4311745
loop_
_publ_author_name
'Daniel L. Reger'
'Russell P. Watson'
'James R. Gardinier'
'Mark D. Smith'

_publ_contact_author_address
;
Department of Chemistry and Biochemistry
University of South Carolina
Columbia, South Carolina 29208
USA
;
_publ_contact_author_email reger@mail.chem.sc.edu
_publ_contact_author_fax '1 803 777 9521'
_publ_contact_author_name 'Professor Daniel L. Reger'
_publ_contact_author_phone '1 803 777 2587'
_publ_section_title
;
 Impact of Variations in Design of Flexible Bitopic Bis(pyrazolyl)methane
 Ligands and Counterions on the Structures of Silver(I) Complexes:
 Dominance of Cyclic Dimeric Architecture
;
_journal_name_full 'Inorganic Chemistry'
_journal_page_first 6609
_journal_page_last 6619
_journal_paper_doi 10.1021/ic0491377
_journal_volume 43
_journal_year 2004
_chemical_formula_moiety 'C48 H54 Ag2 N26 O6'
_chemical_formula_sum 'C48 H54 Ag2 N26 O6'
_chemical_formula_weight 1306.91
_chemical_name_systematic
; 
 ? 
;
_space_group_IT_number 14
_symmetry_cell_setting monoclinic
_symmetry_space_group_name_Hall '-P 2ybc'
_symmetry_space_group_name_H-M 'P 1 21/c 1'
_atom_sites_solution_hydrogens geom
_atom_sites_solution_primary direct
_atom_sites_solution_secondary difmap
_audit_creation_method SHELXL-97
_cell_angle_alpha 90.00
_cell_angle_beta 101.0000(10)
_cell_angle_gamma 90.00
_cell_formula_units_Z 2
_cell_length_a 8.3629(4)
_cell_length_b 17.6037(8)
_cell_length_c 19.1867(8)
_cell_measurement_reflns_used 9146
_cell_measurement_temperature 294(2)
_cell_measurement_theta_max 26.176
_cell_measurement_theta_min 2.453
_cell_volume 2772.7(2)
_computing_cell_refinement 'SAINT+ NT V6.22 (Bruker, 2001)'
_computing_data_collection 'SMART NT V5.625 (Bruker, 1998)'
_computing_data_reduction 'SAINT+ NT V6.22'
_computing_molecular_graphics 'SHELXTL V6.1 (Sheldrick, 2000)'
_computing_publication_material 'SHELXTL V6.1'
_computing_structure_refinement 'SHELXL-97 (Sheldrick, 1997)'
_computing_structure_solution 'SHELXS-97 (Sheldrick, 1990)'
_diffrn_ambient_temperature 294(2)
_diffrn_measured_fraction_theta_full 1.000
_diffrn_measured_fraction_theta_max 1.000
_diffrn_measurement_device_type 'Bruker SMART APEX CCD diffractometer'
_diffrn_measurement_method 'omega scans'
_diffrn_radiation_monochromator graphite
_diffrn_radiation_source 'fine-focus sealed tube'
_diffrn_radiation_type MoK\a
_diffrn_radiation_wavelength 0.71073
_diffrn_reflns_av_R_equivalents 0.0443
_diffrn_reflns_av_sigmaI/netI 0.0400
_diffrn_reflns_limit_h_max 9
_diffrn_reflns_limit_h_min -9
_diffrn_reflns_limit_k_max 20
_diffrn_reflns_limit_k_min -20
_diffrn_reflns_limit_l_max 22
_diffrn_reflns_limit_l_min -22
_diffrn_reflns_number 20265
_diffrn_reflns_theta_full 25.02
_diffrn_reflns_theta_max 25.02
_diffrn_reflns_theta_min 1.58
_diffrn_standards_decay_% 0
_exptl_absorpt_coefficient_mu 0.780
_exptl_absorpt_correction_type none
_exptl_crystal_colour colorless
_exptl_crystal_density_diffrn 1.565
_exptl_crystal_density_method 'not measured'
_exptl_crystal_description block
_exptl_crystal_F_000 1332
_exptl_crystal_size_max 0.24
_exptl_crystal_size_mid 0.12
_exptl_crystal_size_min 0.08
_refine_diff_density_max 0.781
_refine_diff_density_min -0.407
_refine_diff_density_rms 0.062
_refine_ls_extinction_method none
_refine_ls_goodness_of_fit_ref 1.018
_refine_ls_hydrogen_treatment constr
_refine_ls_matrix_type full
_refine_ls_number_parameters 370
_refine_ls_number_reflns 4877
_refine_ls_number_restraints 0
_refine_ls_restrained_S_all 1.018
_refine_ls_R_factor_all 0.0542
_refine_ls_R_factor_gt 0.0419
_refine_ls_shift/su_max 0.001
_refine_ls_shift/su_mean 0.000
_refine_ls_structure_factor_coef Fsqd
_refine_ls_weighting_details 'calc w=1/[\s^2^(Fo^2^)+(0.0496P)^2^+0.0499P] where P=(Fo^2^+2Fc^2^)/3'
_refine_ls_weighting_scheme calc
_refine_ls_wR_factor_gt 0.0921
_refine_ls_wR_factor_ref 0.0969
_reflns_number_gt 3932
_reflns_number_total 4877
_reflns_threshold_expression >2sigma(I)
_cod_data_source_file ic0491377si20040701_112418_3.cif
_cod_data_source_block 3
_cod_depositor_comments
;
The following automatic conversions were performed:
'_symmetry_cell_setting' value 'Monoclinic' changed to 'monoclinic'
according to '/home/saulius/struct/CIF-dictionaries/cif_core.dic'
dictionary named 'cif_core.dic' version 2.4.1 from 2010-06-29.

Automatic conversion script
Id: cif_fix_enum 1527 2010-12-29 10:47:43Z saulius 
;
_cod_original_sg_symbol_H-M 'P 21/c'
_cod_database_code 4311745

loop_
_symmetry_equiv_pos_as_xyz
'x, y, z'
'-x, y+1/2, -z+1/2'
'-x, -y, -z'
'x, -y-1/2, z-1/2'

loop_
_atom_site_label
_atom_site_type_symbol
_atom_site_fract_x
_atom_site_fract_y
_atom_site_fract_z
_atom_site_U_iso_or_equiv
_atom_site_adp_type
_atom_site_occupancy
_atom_site_symmetry_multiplicity
_atom_site_calc_flag
_atom_site_refinement_flags
_atom_site_disorder_assembly
_atom_site_disorder_group
Ag1 Ag 0.57415(4) 0.288605(14) 0.450177(14) 0.05718(13) Uani 1 1 d . . .
C1 C 0.3954(4) 0.35806(16) 0.59978(15) 0.0362(7) Uani 1 1 d . . .
H1 H 0.3617 0.3679 0.6451 0.043 Uiso 1 1 calc R . .
C2 C 0.3840(4) 0.52806(16) 0.64699(16) 0.0400(7) Uani 1 1 d . . .
H2 H 0.3875 0.4843 0.6788 0.048 Uiso 1 1 calc R . .
C3 C 0.3441(4) 0.42638(16) 0.55222(16) 0.0388(7) Uani 1 1 d . . .
H3A H 0.2278 0.4340 0.5479 0.047 Uiso 1 1 calc R . .
H3B H 0.3651 0.4156 0.5052 0.047 Uiso 1 1 calc R . .
C4 C 0.4324(4) 0.49986(16) 0.57964(16) 0.0407(7) Uani 1 1 d . . .
H4A H 0.5490 0.4910 0.5885 0.049 Uiso 1 1 calc R . .
H4B H 0.4079 0.5388 0.5434 0.049 Uiso 1 1 calc R . .
C5 C 0.6235(4) 0.09087(16) 0.49123(15) 0.0370(7) Uani 1 1 d . . .
H5 H 0.5296 0.1252 0.4859 0.044 Uiso 1 1 calc R . .
C6 C 0.5595(4) 0.01107(16) 0.47636(17) 0.0432(8) Uani 1 1 d . . .
H6A H 0.6502 -0.0242 0.4839 0.052 Uiso 1 1 calc R . .
H6B H 0.5055 0.0073 0.4270 0.052 Uiso 1 1 calc R . .
C11 C 0.6700(4) 0.34963(19) 0.67874(17) 0.0517(9) Uani 1 1 d . . .
H11 H 0.6381 0.3501 0.7226 0.062 Uiso 1 1 calc R . .
C12 C 0.8251(5) 0.3506(2) 0.6676(2) 0.0651(10) Uani 1 1 d . . .
H12 H 0.9207 0.3517 0.7016 0.078 Uiso 1 1 calc R . .
C13 C 0.8101(4) 0.3496(2) 0.5946(2) 0.0595(10) Uani 1 1 d . . .
H13 H 0.8982 0.3494 0.5714 0.071 Uiso 1 1 calc R . .
C21 C 0.1878(4) 0.25533(18) 0.59296(17) 0.0458(8) Uani 1 1 d . . .
H21 H 0.1490 0.2671 0.6340 0.055 Uiso 1 1 calc R . .
C22 C 0.1306(4) 0.20011(18) 0.54526(19) 0.0517(9) Uani 1 1 d . . .
H22 H 0.0456 0.1665 0.5469 0.062 Uiso 1 1 calc R . .
C23 C 0.2252(4) 0.20430(17) 0.49368(18) 0.0450(8) Uani 1 1 d . . .
H23 H 0.2137 0.1725 0.4543 0.054 Uiso 1 1 calc R . .
C31 C 0.0933(5) 0.5269(2) 0.65868(19) 0.0581(9) Uani 1 1 d . . .
H31 H 0.0970 0.4860 0.6897 0.070 Uiso 1 1 calc R . .
C32 C -0.0396(5) 0.5680(3) 0.6301(2) 0.0767(12) Uani 1 1 d . . .
H32 H -0.1455 0.5616 0.6374 0.092 Uiso 1 1 calc R . .
C33 C 0.0158(5) 0.6218(2) 0.5876(2) 0.0677(11) Uani 1 1 d . . .
H33 H -0.0498 0.6586 0.5616 0.081 Uiso 1 1 calc R . .
C41 C 0.5794(6) 0.5777(2) 0.7507(2) 0.0755(13) Uani 1 1 d . . .
H41 H 0.5671 0.5397 0.7829 0.091 Uiso 1 1 calc R . .
C42 C 0.6828(7) 0.6379(3) 0.7627(3) 0.0965(17) Uani 1 1 d . . .
H42 H 0.7549 0.6494 0.8046 0.116 Uiso 1 1 calc R . .
C43 C 0.6587(5) 0.6782(2) 0.7002(2) 0.0750(13) Uani 1 1 d . . .
H43 H 0.7127 0.7230 0.6935 0.090 Uiso 1 1 calc R . .
C51 C 0.8351(4) 0.07507(19) 0.41428(17) 0.0484(8) Uani 1 1 d . . .
H51 H 0.8632 0.0245 0.4237 0.058 Uiso 1 1 calc R . .
C52 C 0.8988(4) 0.12214(19) 0.37048(18) 0.0515(9) Uani 1 1 d . . .
H52 H 0.9777 0.1107 0.3439 0.062 Uiso 1 1 calc R . .
C53 C 0.8208(4) 0.19057(19) 0.37415(18) 0.0493(9) Uani 1 1 d . . .
H53 H 0.8403 0.2339 0.3493 0.059 Uiso 1 1 calc R . .
C61 C 0.6870(6) 0.1467(2) 0.6139(2) 0.0701(12) Uani 1 1 d . . .
H61 H 0.6067 0.1839 0.6093 0.084 Uiso 1 1 calc R . .
C62 C 0.8006(7) 0.1308(3) 0.6730(2) 0.0890(15) Uani 1 1 d . . .
H62 H 0.8149 0.1552 0.7167 0.107 Uiso 1 1 calc R . .
C63 C 0.8894(6) 0.0713(3) 0.6543(2) 0.0762(12) Uani 1 1 d . . .
H63 H 0.9749 0.0481 0.6850 0.091 Uiso 1 1 calc R . .
N11 N 0.6567(3) 0.34905(15) 0.56153(14) 0.0455(7) Uani 1 1 d . . .
N12 N 0.5707(3) 0.34782(13) 0.61483(13) 0.0379(6) Uani 1 1 d . . .
N21 N 0.3346(3) 0.25964(14) 0.50756(13) 0.0435(6) Uani 1 1 d . . .
N22 N 0.3107(3) 0.28958(12) 0.56966(13) 0.0365(6) Uani 1 1 d . . .
N31 N 0.1717(4) 0.61447(16) 0.58855(17) 0.0609(8) Uani 1 1 d . . .
N32 N 0.2180(3) 0.55631(14) 0.63364(13) 0.0401(6) Uani 1 1 d . . .
N41 N 0.5486(4) 0.64510(15) 0.65077(16) 0.0541(7) Uani 1 1 d . . .
N42 N 0.4984(3) 0.58372(14) 0.68331(13) 0.0444(7) Uani 1 1 d . . .
N51 N 0.7147(3) 0.18739(13) 0.41731(13) 0.0407(6) Uani 1 1 d . . .
N52 N 0.7240(3) 0.11487(13) 0.44148(13) 0.0375(6) Uani 1 1 d . . .
N61 N 0.8391(4) 0.05085(18) 0.58759(16) 0.0608(8) Uani 1 1 d . . .
N62 N 0.7141(3) 0.09804(14) 0.56401(14) 0.0416(6) Uani 1 1 d . . .
N1 N 0.3226(4) 0.11822(15) 0.29615(15) 0.0487(7) Uani 1 1 d . . .
O1 O 0.3126(4) 0.13601(19) 0.35645(14) 0.0886(10) Uani 1 1 d . . .
O2 O 0.2192(4) 0.13715(17) 0.24449(15) 0.0803(8) Uani 1 1 d . . .
O3 O 0.4442(4) 0.08329(18) 0.28649(16) 0.0892(9) Uani 1 1 d . . .

loop_
_atom_site_aniso_label
_atom_site_aniso_U_11
_atom_site_aniso_U_22
_atom_site_aniso_U_33
_atom_site_aniso_U_23
_atom_site_aniso_U_13
_atom_site_aniso_U_12
Ag1 0.0737(2) 0.04923(17) 0.05157(19) -0.00007(13) 0.01936(15) 0.00869(14)
C1 0.0355(18) 0.0386(16) 0.0355(16) -0.0037(13) 0.0090(14) 0.0003(14)
C2 0.041(2) 0.0358(16) 0.0411(17) -0.0015(14) 0.0037(15) -0.0015(14)
C3 0.0368(19) 0.0374(16) 0.0418(18) -0.0031(14) 0.0064(14) 0.0013(14)
C4 0.043(2) 0.0340(15) 0.0451(18) 0.0001(14) 0.0077(15) -0.0016(14)
C5 0.0329(18) 0.0356(15) 0.0431(18) 0.0012(14) 0.0091(14) 0.0042(13)
C6 0.045(2) 0.0388(16) 0.0459(18) -0.0024(15) 0.0084(15) -0.0038(15)
C11 0.053(2) 0.059(2) 0.0393(19) -0.0050(16) -0.0010(17) 0.0011(18)
C12 0.042(2) 0.081(3) 0.064(3) -0.007(2) -0.0122(19) 0.001(2)
C13 0.037(2) 0.070(2) 0.071(3) -0.005(2) 0.0115(19) 0.0004(18)
C21 0.046(2) 0.0479(18) 0.0463(19) 0.0041(16) 0.0153(16) -0.0034(16)
C22 0.045(2) 0.0481(19) 0.063(2) -0.0005(17) 0.0122(18) -0.0144(16)
C23 0.042(2) 0.0418(18) 0.0485(19) -0.0088(15) 0.0011(16) -0.0036(15)
C31 0.050(2) 0.071(2) 0.055(2) 0.0008(19) 0.0139(19) -0.003(2)
C32 0.039(2) 0.097(3) 0.094(3) -0.015(3) 0.013(2) 0.004(2)
C33 0.053(3) 0.054(2) 0.087(3) -0.007(2) -0.012(2) 0.013(2)
C41 0.105(4) 0.068(3) 0.044(2) -0.006(2) -0.012(2) -0.012(3)
C42 0.119(4) 0.080(3) 0.072(3) -0.024(3) -0.029(3) -0.024(3)
C43 0.070(3) 0.046(2) 0.095(3) -0.005(2) -0.019(3) -0.013(2)
C51 0.045(2) 0.0457(18) 0.056(2) -0.0033(16) 0.0130(17) 0.0050(16)
C52 0.049(2) 0.060(2) 0.051(2) -0.0114(17) 0.0221(17) -0.0060(17)
C53 0.056(2) 0.0465(19) 0.048(2) -0.0023(16) 0.0158(18) -0.0127(17)
C61 0.109(4) 0.050(2) 0.052(2) -0.0049(19) 0.015(2) 0.008(2)
C62 0.139(5) 0.078(3) 0.044(2) -0.006(2) 0.001(3) -0.002(3)
C63 0.075(3) 0.093(3) 0.054(3) 0.010(2) -0.005(2) -0.006(3)
N11 0.0343(16) 0.0522(16) 0.0507(16) -0.0051(13) 0.0097(14) 0.0011(13)
N12 0.0349(15) 0.0396(14) 0.0381(14) -0.0023(11) 0.0044(12) 0.0002(11)
N21 0.0416(17) 0.0454(14) 0.0449(16) -0.0095(13) 0.0119(13) -0.0022(13)
N22 0.0369(15) 0.0353(12) 0.0376(14) -0.0027(11) 0.0080(12) -0.0016(11)
N31 0.057(2) 0.0477(17) 0.075(2) 0.0113(16) 0.0039(17) 0.0075(15)
N32 0.0385(16) 0.0384(14) 0.0435(15) -0.0020(12) 0.0079(13) 0.0038(12)
N41 0.0512(19) 0.0419(15) 0.0634(19) 0.0014(14) -0.0039(15) -0.0065(14)
N42 0.0497(18) 0.0375(14) 0.0422(16) -0.0058(12) -0.0010(13) -0.0051(13)
N51 0.0492(17) 0.0324(13) 0.0424(15) 0.0004(12) 0.0138(13) -0.0051(12)
N52 0.0370(16) 0.0343(13) 0.0421(14) 0.0004(11) 0.0101(12) 0.0012(11)
N61 0.049(2) 0.076(2) 0.0540(19) 0.0055(16) 0.0011(15) 0.0088(16)
N62 0.0447(17) 0.0380(13) 0.0419(15) -0.0006(12) 0.0073(13) -0.0032(12)
N1 0.051(2) 0.0506(16) 0.0470(18) -0.0109(14) 0.0155(16) -0.0072(14)
O1 0.094(2) 0.125(3) 0.0546(17) -0.0166(17) 0.0342(16) 0.0057(19)
O2 0.068(2) 0.100(2) 0.0622(17) 0.0078(16) -0.0145(15) 0.0022(16)
O3 0.077(2) 0.110(2) 0.084(2) -0.0282(19) 0.0211(17) 0.0227(19)

loop_
_atom_type_symbol
_atom_type_description
_atom_type_scat_dispersion_real
_atom_type_scat_dispersion_imag
_atom_type_scat_source
C C 0.0033 0.0016 'International Tables Vol C Tables 4.2.6.8 and 6.1.1.4'
H H 0.0000 0.0000 'International Tables Vol C Tables 4.2.6.8 and 6.1.1.4'
N N 0.0061 0.0033 'International Tables Vol C Tables 4.2.6.8 and 6.1.1.4'
O O 0.0106 0.0060 'International Tables Vol C Tables 4.2.6.8 and 6.1.1.4'
Ag Ag -0.8971 1.1015 'International Tables Vol C Tables 4.2.6.8 and 6.1.1.4'

loop_
_geom_angle_atom_site_label_1
_geom_angle_atom_site_label_2
_geom_angle_atom_site_label_3
_geom_angle
_geom_angle_site_symmetry_1
_geom_angle_site_symmetry_3
_geom_angle_publ_flag
N51 Ag1 N41 109.24(10) . 3_666 ?
N51 Ag1 N11 121.45(9) . . ?
N41 Ag1 N11 122.15(9) 3_666 . ?
N51 Ag1 N21 117.17(8) . . ?
N41 Ag1 N21 101.79(10) 3_666 . ?
N11 Ag1 N21 79.37(9) . . ?
N51 Ag1 N31 87.02(8) . 3_666 ?
N41 Ag1 N31 73.91(9) 3_666 3_666 ?
N11 Ag1 N31 82.33(9) . 3_666 ?
N21 Ag1 N31 154.96(8) . 3_666 ?
N51 Ag1 O1 65.70(8) . . ?
N41 Ag1 O1 80.43(8) 3_666 . ?
N11 Ag1 O1 143.78(8) . . ?
N21 Ag1 O1 67.65(7) . . ?
N31 Ag1 O1 133.53(7) 3_666 . ?
N12 C1 N22 111.8(2) . . ?
N12 C1 C3 112.1(2) . . ?
N22 C1 C3 110.8(2) . . ?
N12 C1 H1 107.3 . . ?
N22 C1 H1 107.3 . . ?
C3 C1 H1 107.3 . . ?
N32 C2 N42 112.0(2) . . ?
N32 C2 C4 111.4(3) . . ?
N42 C2 C4 111.9(3) . . ?
N32 C2 H2 107.1 . . ?
N42 C2 H2 107.1 . . ?
C4 C2 H2 107.1 . . ?
C1 C3 C4 113.5(2) . . ?
C1 C3 H3A 108.9 . . ?
C4 C3 H3A 108.9 . . ?
C1 C3 H3B 108.9 . . ?
C4 C3 H3B 108.9 . . ?
H3A C3 H3B 107.7 . . ?
C2 C4 C3 112.4(3) . . ?
C2 C4 H4A 109.1 . . ?
C3 C4 H4A 109.1 . . ?
C2 C4 H4B 109.1 . . ?
C3 C4 H4B 109.1 . . ?
H4A C4 H4B 107.9 . . ?
N52 C5 N62 110.1(2) . . ?
N52 C5 C6 112.1(2) . . ?
N62 C5 C6 111.2(2) . . ?
N52 C5 H5 107.8 . . ?
N62 C5 H5 107.8 . . ?
C6 C5 H5 107.8 . . ?
C5 C6 C6 112.0(3) . 3_656 ?
C5 C6 H6A 109.2 . . ?
C6 C6 H6A 109.2 3_656 . ?
C5 C6 H6B 109.2 . . ?
C6 C6 H6B 109.2 3_656 . ?
H6A C6 H6B 107.9 . . ?
N12 C11 C12 107.4(3) . . ?
N12 C11 H11 126.3 . . ?
C12 C11 H11 126.3 . . ?
C11 C12 C13 104.8(3) . . ?
C11 C12 H12 127.6 . . ?
C13 C12 H12 127.6 . . ?
N11 C13 C12 112.3(3) . . ?
N11 C13 H13 123.9 . . ?
C12 C13 H13 123.9 . . ?
N22 C21 C22 106.9(3) . . ?
N22 C21 H21 126.5 . . ?
C22 C21 H21 126.5 . . ?
C21 C22 C23 105.6(3) . . ?
C21 C22 H22 127.2 . . ?
C23 C22 H22 127.2 . . ?
N21 C23 C22 111.2(3) . . ?
N21 C23 H23 124.4 . . ?
C22 C23 H23 124.4 . . ?
N32 C31 C32 106.5(4) . . ?
N32 C31 H31 126.7 . . ?
C32 C31 H31 126.7 . . ?
C31 C32 C33 105.3(4) . . ?
C31 C32 H32 127.4 . . ?
C33 C32 H32 127.4 . . ?
N31 C33 C32 111.6(4) . . ?
N31 C33 H33 124.2 . . ?
C32 C33 H33 124.2 . . ?
N42 C41 C42 106.9(4) . . ?
N42 C41 H41 126.6 . . ?
C42 C41 H41 126.6 . . ?
C41 C42 C43 105.7(4) . . ?
C41 C42 H42 127.1 . . ?
C43 C42 H42 127.1 . . ?
N41 C43 C42 111.3(4) . . ?
N41 C43 H43 124.3 . . ?
C42 C43 H43 124.3 . . ?
N52 C51 C52 107.7(3) . . ?
N52 C51 H51 126.2 . . ?
C52 C51 H51 126.2 . . ?
C51 C52 C53 104.8(3) . . ?
C51 C52 H52 127.6 . . ?
C53 C52 H52 127.6 . . ?
N51 C53 C52 112.0(3) . . ?
N51 C53 H53 124.0 . . ?
C52 C53 H53 124.0 . . ?
N62 C61 C62 106.1(4) . . ?
N62 C61 H61 126.9 . . ?
C62 C61 H61 126.9 . . ?
C61 C62 C63 105.5(4) . . ?
C61 C62 H62 127.3 . . ?
C63 C62 H62 127.3 . . ?
N61 C63 C62 111.9(4) . . ?
N61 C63 H63 124.0 . . ?
C62 C63 H63 124.0 . . ?
C13 N11 N12 104.2(3) . . ?
C13 N11 Ag1 121.8(2) . . ?
N12 N11 Ag1 124.56(19) . . ?
C11 N12 N11 111.3(3) . . ?
C11 N12 C1 127.2(3) . . ?
N11 N12 C1 120.6(2) . . ?
C23 N21 N22 104.5(2) . . ?
C23 N21 Ag1 129.6(2) . . ?
N22 N21 Ag1 124.79(18) . . ?
C21 N22 N21 111.7(2) . . ?
C21 N22 C1 125.8(3) . . ?
N21 N22 C1 121.9(2) . . ?
C33 N31 N32 104.3(3) . . ?
C31 N32 N31 112.2(3) . . ?
C31 N32 C2 126.2(3) . . ?
N31 N32 C2 121.4(3) . . ?
C43 N41 N42 104.8(3) . . ?
C43 N41 Ag1 120.8(2) . 3_666 ?
N42 N41 Ag1 131.2(2) . 3_666 ?
C41 N42 N41 111.2(3) . . ?
C41 N42 C2 125.0(3) . . ?
N41 N42 C2 123.5(3) . . ?
C53 N51 N52 104.6(2) . . ?
C53 N51 Ag1 125.4(2) . . ?
N52 N51 Ag1 129.64(18) . . ?
C51 N52 N51 110.9(2) . . ?
C51 N52 C5 129.3(3) . . ?
N51 N52 C5 119.8(2) . . ?
C63 N61 N62 104.0(3) . . ?
C61 N62 N61 112.5(3) . . ?
C61 N62 C5 127.7(3) . . ?
N61 N62 C5 119.8(3) . . ?
O1 N1 O2 122.1(3) . . ?
O1 N1 O3 118.7(3) . . ?
O2 N1 O3 119.2(3) . . ?
N1 O1 Ag1 120.4(2) . . ?

loop_
_geom_bond_atom_site_label_1
_geom_bond_atom_site_label_2
_geom_bond_distance
_geom_bond_site_symmetry_2
_geom_bond_publ_flag
Ag1 N51 2.288(2) . ?
Ag1 N41 2.326(3) 3_666 ?
Ag1 N11 2.369(3) . ?
Ag1 N21 2.515(3) . ?
Ag1 N31 2.930(3) 3_666 ?
Ag1 O1 3.706(3) . ?
C1 N12 1.450(4) . ?
C1 N22 1.460(4) . ?
C1 C3 1.521(4) . ?
C1 H1 0.9800 . ?
C2 N32 1.451(4) . ?
C2 N42 1.452(4) . ?
C2 C4 1.510(4) . ?
C2 H2 0.9800 . ?
C3 C4 1.532(4) . ?
C3 H3A 0.9700 . ?
C3 H3B 0.9700 . ?
C4 H4A 0.9700 . ?
C4 H4B 0.9700 . ?
C5 N52 1.450(4) . ?
C5 N62 1.462(4) . ?
C5 C6 1.511(4) . ?
C5 H5 0.9800 . ?
C6 C6 1.520(6) 3_656 ?
C6 H6A 0.9700 . ?
C6 H6B 0.9700 . ?
C11 N12 1.344(4) . ?
C11 C12 1.354(5) . ?
C11 H11 0.9300 . ?
C12 C13 1.383(5) . ?
C12 H12 0.9300 . ?
C13 N11 1.318(4) . ?
C13 H13 0.9300 . ?
C21 N22 1.340(4) . ?
C21 C22 1.358(4) . ?
C21 H21 0.9300 . ?
C22 C23 1.382(5) . ?
C22 H22 0.9300 . ?
C23 N21 1.328(4) . ?
C23 H23 0.9300 . ?
C31 N32 1.333(4) . ?
C31 C32 1.352(5) . ?
C31 H31 0.9300 . ?
C32 C33 1.386(6) . ?
C32 H32 0.9300 . ?
C33 N31 1.306(5) . ?
C33 H33 0.9300 . ?
C41 N42 1.344(4) . ?
C41 C42 1.359(6) . ?
C41 H41 0.9300 . ?
C42 C43 1.375(6) . ?
C42 H42 0.9300 . ?
C43 N41 1.324(4) . ?
C43 H43 0.9300 . ?
C51 N52 1.346(4) . ?
C51 C52 1.359(5) . ?
C51 H51 0.9300 . ?
C52 C53 1.378(5) . ?
C52 H52 0.9300 . ?
C53 N51 1.325(4) . ?
C53 H53 0.9300 . ?
C61 N62 1.336(4) . ?
C61 C62 1.361(6) . ?
C61 H61 0.9300 . ?
C62 C63 1.371(6) . ?
C62 H62 0.9300 . ?
C63 N61 1.319(5) . ?
C63 H63 0.9300 . ?
N11 N12 1.358(3) . ?
N21 N22 1.352(3) . ?
N31 N32 1.349(4) . ?
N41 N42 1.354(4) . ?
N41 Ag1 2.326(3) 3_666 ?
N51 N52 1.355(3) . ?
N61 N62 1.344(4) . ?
N1 O1 1.217(3) . ?
N1 O2 1.231(4) . ?
N1 O3 1.233(4) . ?

loop_
_geom_torsion_atom_site_label_1
_geom_torsion_atom_site_label_2
_geom_torsion_atom_site_label_3
_geom_torsion_atom_site_label_4
_geom_torsion
_geom_torsion_site_symmetry_1
_geom_torsion_site_symmetry_2
_geom_torsion_site_symmetry_3
_geom_torsion_site_symmetry_4
_geom_torsion_publ_flag
N12 C1 C3 C4 -52.6(3) . . . . ?
N22 C1 C3 C4 -178.3(2) . . . . ?
N32 C2 C4 C3 -70.1(3) . . . . ?
N42 C2 C4 C3 163.6(3) . . . . ?
C1 C3 C4 C2 -68.2(3) . . . . ?
N52 C5 C6 C6 -174.2(3) . . . 3_656 ?
N62 C5 C6 C6 62.1(4) . . . 3_656 ?
N12 C11 C12 C13 0.3(4) . . . . ?
C11 C12 C13 N11 0.7(5) . . . . ?
N22 C21 C22 C23 -0.2(4) . . . . ?
C21 C22 C23 N21 -0.7(4) . . . . ?
N32 C31 C32 C33 0.2(4) . . . . ?
C31 C32 C33 N31 0.8(5) . . . . ?
N42 C41 C42 C43 -0.2(6) . . . . ?
C41 C42 C43 N41 -1.0(6) . . . . ?
N52 C51 C52 C53 0.5(4) . . . . ?
C51 C52 C53 N51 0.0(4) . . . . ?
N62 C61 C62 C63 -0.8(5) . . . . ?
C61 C62 C63 N61 1.1(6) . . . . ?
C12 C13 N11 N12 -1.4(4) . . . . ?
C12 C13 N11 Ag1 -149.0(3) . . . . ?
N51 Ag1 N11 C13 28.1(3) . . . . ?
N41 Ag1 N11 C13 -119.2(3) 3_666 . . . ?
N21 Ag1 N11 C13 143.5(3) . . . . ?
N31 Ag1 N11 C13 -53.7(3) 3_666 . . . ?
O1 Ag1 N11 C13 119.1(3) . . . . ?
N51 Ag1 N11 N12 -112.8(2) . . . . ?
N41 Ag1 N11 N12 99.9(2) 3_666 . . . ?
N21 Ag1 N11 N12 2.6(2) . . . . ?
N31 Ag1 N11 N12 165.4(2) 3_666 . . . ?
O1 Ag1 N11 N12 -21.8(3) . . . . ?
C12 C11 N12 N11 -1.2(4) . . . . ?
C12 C11 N12 C1 -169.6(3) . . . . ?
C13 N11 N12 C11 1.6(3) . . . . ?
Ag1 N11 N12 C11 148.0(2) . . . . ?
C13 N11 N12 C1 170.9(3) . . . . ?
Ag1 N11 N12 C1 -42.6(3) . . . . ?
N22 C1 N12 C11 -116.0(3) . . . . ?
C3 C1 N12 C11 118.8(3) . . . . ?
N22 C1 N12 N11 76.4(3) . . . . ?
C3 C1 N12 N11 -48.7(3) . . . . ?
C22 C23 N21 N22 1.3(4) . . . . ?
C22 C23 N21 Ag1 169.3(2) . . . . ?
N51 Ag1 N21 C23 -37.2(3) . . . . ?
N41 Ag1 N21 C23 81.9(3) 3_666 . . . ?
N11 Ag1 N21 C23 -157.2(3) . . . . ?
N31 Ag1 N21 C23 159.0(2) 3_666 . . . ?
O1 Ag1 N21 C23 7.5(3) . . . . ?
N51 Ag1 N21 N22 128.6(2) . . . . ?
N41 Ag1 N21 N22 -112.4(2) 3_666 . . . ?
N11 Ag1 N21 N22 8.6(2) . . . . ?
N31 Ag1 N21 N22 -35.2(3) 3_666 . . . ?
O1 Ag1 N21 N22 173.3(2) . . . . ?
C22 C21 N22 N21 1.1(4) . . . . ?
C22 C21 N22 C1 172.3(3) . . . . ?
C23 N21 N22 C21 -1.5(3) . . . . ?
Ag1 N21 N22 C21 -170.2(2) . . . . ?
C23 N21 N22 C1 -173.1(3) . . . . ?
Ag1 N21 N22 C1 18.2(4) . . . . ?
N12 C1 N22 C21 128.7(3) . . . . ?
C3 C1 N22 C21 -105.4(3) . . . . ?
N12 C1 N22 N21 -60.9(3) . . . . ?
C3 C1 N22 N21 65.0(3) . . . . ?
C32 C33 N31 N32 -1.5(4) . . . . ?
C32 C31 N32 N31 -1.2(4) . . . . ?
C32 C31 N32 C2 -176.7(3) . . . . ?
C33 N31 N32 C31 1.6(4) . . . . ?
C33 N31 N32 C2 177.4(3) . . . . ?
N42 C2 N32 C31 -118.5(3) . . . . ?
C4 C2 N32 C31 115.3(3) . . . . ?
N42 C2 N32 N31 66.3(4) . . . . ?
C4 C2 N32 N31 -59.9(4) . . . . ?
C42 C43 N41 N42 1.8(5) . . . . ?
C42 C43 N41 Ag1 163.5(3) . . . 3_666 ?
C42 C41 N42 N41 1.3(5) . . . . ?
C42 C41 N42 C2 175.4(4) . . . . ?
C43 N41 N42 C41 -1.9(4) . . . . ?
Ag1 N41 N42 C41 -160.9(3) 3_666 . . . ?
C43 N41 N42 C2 -176.1(3) . . . . ?
Ag1 N41 N42 C2 24.9(4) 3_666 . . . ?
N32 C2 N42 C41 110.9(4) . . . . ?
C4 C2 N42 C41 -123.1(4) . . . . ?
N32 C2 N42 N41 -75.7(4) . . . . ?
C4 C2 N42 N41 50.3(4) . . . . ?
C52 C53 N51 N52 -0.5(4) . . . . ?
C52 C53 N51 Ag1 173.4(2) . . . . ?
N41 Ag1 N51 C53 50.4(3) 3_666 . . . ?
N11 Ag1 N51 C53 -100.6(3) . . . . ?
N21 Ag1 N51 C53 165.4(3) . . . . ?
N31 Ag1 N51 C53 -21.4(3) 3_666 . . . ?
O1 Ag1 N51 C53 119.8(3) . . . . ?
N41 Ag1 N51 N52 -137.3(2) 3_666 . . . ?
N11 Ag1 N51 N52 71.7(3) . . . . ?
N21 Ag1 N51 N52 -22.4(3) . . . . ?
N31 Ag1 N51 N52 150.8(3) 3_666 . . . ?
O1 Ag1 N51 N52 -67.9(2) . . . . ?
C52 C51 N52 N51 -0.8(4) . . . . ?
C52 C51 N52 C5 -179.4(3) . . . . ?
C53 N51 N52 C51 0.8(3) . . . . ?
Ag1 N51 N52 C51 -172.7(2) . . . . ?
C53 N51 N52 C5 179.5(3) . . . . ?
Ag1 N51 N52 C5 6.0(4) . . . . ?
N62 C5 N52 C51 84.2(4) . . . . ?
C6 C5 N52 C51 -40.0(4) . . . . ?
N62 C5 N52 N51 -94.2(3) . . . . ?
C6 C5 N52 N51 141.5(3) . . . . ?
C62 C63 N61 N62 -0.8(5) . . . . ?
C62 C61 N62 N61 0.4(5) . . . . ?
C62 C61 N62 C5 178.9(3) . . . . ?
C63 N61 N62 C61 0.3(4) . . . . ?
C63 N61 N62 C5 -178.4(3) . . . . ?
N52 C5 N62 C61 111.6(4) . . . . ?
C6 C5 N62 C61 -123.6(4) . . . . ?
N52 C5 N62 N61 -69.9(3) . . . . ?
C6 C5 N62 N61 54.9(4) . . . . ?
O2 N1 O1 Ag1 -104.6(3) . . . . ?
O3 N1 O1 Ag1 71.8(4) . . . . ?
N51 Ag1 O1 N1 -60.6(3) . . . . ?
N41 Ag1 O1 N1 55.7(3) 3_666 . . . ?
N11 Ag1 O1 N1 -171.2(3) . . . . ?
N21 Ag1 O1 N1 162.8(3) . . . . ?
N31 Ag1 O1 N1 -1.1(3) 3_666 . . . ?
